data_2212081
loop_
_publ_author_name
'Zhang, Chun-Niu'
'Zheng, Yun-Fa'
'Wang, Liang-Gui'
'Gu, Yong-Bing'
'Yang, Ming-Hua'

_publ_section_title
(<i>E</i>)-4-(6-Methoxy-2-naphthylmethylideneamino)-1,5-dimethyl-2-phenyl-1<i>H</i>-pyrazol-3(2<i>H</i>)-one
_journal_coeditor_code CF2080
_journal_issue 2
_journal_name_full 'Acta Crystallographica Section E'
_journal_page_first o1043
_journal_page_last o1044
_journal_paper_doi 10.1107/S1600536807003959
_journal_volume 63
_journal_year 2007
_chemical_formula_iupac 'C23 H21 N3 O2'
_chemical_formula_moiety 'C23 H21 N3 O2'
_chemical_formula_sum 'C23 H21 N3 O2'
_chemical_formula_weight 371.43
_chemical_name_systematic
;
(E)-4-(6-Methoxy-2-naphthylmethylideneamino)-1,5-dimethyl-2-phenyl-
1H-pyrazol-3(2H)-one
;
_space_group_IT_number 14
_symmetry_cell_setting monoclinic
_symmetry_space_group_name_Hall '-P 2yn'
_symmetry_space_group_name_H-M 'P 1 21/n 1'
_atom_sites_solution_hydrogens geom
_atom_sites_solution_primary direct
_atom_sites_solution_secondary difmap
_cell_angle_alpha 90.00
_cell_angle_beta 90.761(4)
_cell_angle_gamma 90.00
_cell_formula_units_Z 4
_cell_length_a 8.102(2)
_cell_length_b 7.1317(19)
_cell_length_c 33.558(9)
_cell_measurement_reflns_used 4071
_cell_measurement_temperature 273(2)
_cell_measurement_theta_max 25.15
_cell_measurement_theta_min 2.42
_cell_volume 1938.8(9)
_computing_cell_refinement 'SAINT (Bruker, 2000)'
_computing_data_collection 'SMART (Bruker, 2000)'
_computing_data_reduction SAINT
_computing_molecular_graphics 'SHELXTL and MERCURY (Version 1.4.1; Macrae <i>et al.</i>,  2006)'
_computing_publication_material SHELXTL
_computing_structure_refinement SHELXTL
_computing_structure_solution 'SHELXTL (Bruker, 2000)'
_diffrn_ambient_temperature 273(2)
_diffrn_measured_fraction_theta_full 0.984
_diffrn_measured_fraction_theta_max 0.984
_diffrn_measurement_device_type 'Bruker SMART APEX CCD'
_diffrn_measurement_method '\f and \w'
_diffrn_radiation_monochromator graphite
_diffrn_radiation_source 'sealed tube'
_diffrn_radiation_type MoK\a
_diffrn_radiation_wavelength 0.71073
_diffrn_reflns_av_R_equivalents 0.0469
_diffrn_reflns_av_sigmaI/netI 0.0613
_diffrn_reflns_limit_h_max 9
_diffrn_reflns_limit_h_min -9
_diffrn_reflns_limit_k_max 8
_diffrn_reflns_limit_k_min -8
_diffrn_reflns_limit_l_max 41
_diffrn_reflns_limit_l_min -41
_diffrn_reflns_number 11973
_diffrn_reflns_theta_full 26.00
_diffrn_reflns_theta_max 26.00
_diffrn_reflns_theta_min 2.43
_exptl_absorpt_coefficient_mu 0.083
_exptl_absorpt_correction_type none
_exptl_crystal_colour yellow
_exptl_crystal_density_diffrn 1.272
_exptl_crystal_density_method 'not measured'
_exptl_crystal_description block
_exptl_crystal_F_000 784
_exptl_crystal_size_max 0.30
_exptl_crystal_size_mid 0.26
_exptl_crystal_size_min 0.24
_refine_diff_density_max 0.172
_refine_diff_density_min -0.205
_refine_ls_extinction_expression Fc^*^=kFc[1+0.001xFc^2^\l^3^/sin(2\q)]^-1/4^
_refine_ls_extinction_method none
_refine_ls_goodness_of_fit_ref 1.003
_refine_ls_hydrogen_treatment constr
_refine_ls_matrix_type full
_refine_ls_number_parameters 256
_refine_ls_number_reflns 3742
_refine_ls_number_restraints 0
_refine_ls_restrained_S_all 1.003
_refine_ls_R_factor_all 0.0641
_refine_ls_R_factor_gt 0.0358
_refine_ls_shift/su_max 0.000
_refine_ls_shift/su_mean 0.000
_refine_ls_structure_factor_coef Fsqd
_refine_ls_weighting_details 'calc w=1/[\s^2^(Fo^2^)+(0.02P)^2^] where P=(Fo^2^+2Fc^2^)/3'
_refine_ls_weighting_scheme calc
_refine_ls_wR_factor_gt 0.0739
_refine_ls_wR_factor_ref 0.0760
_reflns_number_gt 1910
_reflns_number_total 3742
_reflns_threshold_expression I>2\s(I)
_cod_data_source_file cf2080.cif
_cod_data_source_block I
_cod_original_cell_volume 1938.9(9)
_cod_original_sg_symbol_H-M 'P 21/n'
_cod_database_code 2212081
_cod_database_fobs_code 2212081

loop_
_symmetry_equiv_pos_as_xyz
'x, y, z'
'-x+1/2, y+1/2, -z+1/2'
'-x, -y, -z'
'x-1/2, -y-1/2, z-1/2'

loop_
_atom_site_type_symbol
_atom_site_label
_atom_site_fract_x
_atom_site_fract_y
_atom_site_fract_z
_atom_site_U_iso_or_equiv
_atom_site_adp_type
_atom_site_calc_flag
_atom_site_refinement_flags
_atom_site_occupancy
C C1 0.99423(17) 0.6537(2) 0.22771(4) 0.0456(4) Uani d . 1
C C2 1.07250(18) 0.7784(2) 0.25567(4) 0.0484(4) Uani d . 1
C C3 0.95695(17) 0.4913(2) 0.24684(5) 0.0471(4) Uani d . 1
C C4 0.88471(19) 0.3170(2) 0.23002(5) 0.0675(5) Uani d . 1
H H4A 0.9659 0.2190 0.2308 0.101 Uiso calc R 1
H H4B 0.8503 0.3388 0.2029 0.101 Uiso calc R 1
H H4C 0.7911 0.2804 0.2454 0.101 Uiso calc R 1
C C5 1.0526(2) 0.3455(2) 0.31043(4) 0.0637(5) Uani d . 1
H H5A 0.9800 0.2409 0.3060 0.096 Uiso calc R 1
H H5B 1.0515 0.3797 0.3381 0.096 Uiso calc R 1
H H5C 1.1627 0.3116 0.3031 0.096 Uiso calc R 1
C C6 1.08658(19) 0.7626(2) 0.32955(4) 0.0469(4) Uani d . 1
C C7 0.96432(19) 0.7318(2) 0.35721(5) 0.0555(4) Uani d . 1
H H7 0.8765 0.6522 0.3513 0.067 Uiso calc R 1
C C8 0.9743(2) 0.8204(3) 0.39359(5) 0.0660(5) Uani d . 1
H H8 0.8935 0.7986 0.4125 0.079 Uiso calc R 1
C C9 1.1020(2) 0.9404(2) 0.40238(5) 0.0679(5) Uani d . 1
H H9 1.1076 0.9999 0.4270 0.081 Uiso calc R 1
C C10 1.2216(2) 0.9720(2) 0.37445(5) 0.0618(5) Uani d . 1
H H10 1.3074 1.0547 0.3802 0.074 Uiso calc R 1
C C11 1.2155(2) 0.8828(2) 0.33820(5) 0.0543(4) Uani d . 1
H H11 1.2978 0.9032 0.3196 0.065 Uiso calc R 1
C C12 0.97477(18) 0.8426(2) 0.17111(5) 0.0522(4) Uani d . 1
H H12 1.0294 0.9371 0.1851 0.063 Uiso calc R 1
C C13 0.92120(18) 0.8757(2) 0.13012(4) 0.0486(4) Uani d . 1
C C14 0.95159(18) 1.0442(2) 0.11198(5) 0.0515(4) Uani d . 1
H H14 1.0087 1.1364 0.1261 0.062 Uiso calc R 1
C C15 0.89886(18) 1.0819(2) 0.07259(5) 0.0474(4) Uani d . 1
C C16 0.92470(19) 1.2560(2) 0.05364(5) 0.0587(5) Uani d . 1
H H16 0.9810 1.3507 0.0672 0.070 Uiso calc R 1
C C17 0.8688(2) 1.2871(3) 0.01607(5) 0.0628(5) Uani d . 1
H H17 0.8854 1.4036 0.0043 0.075 Uiso calc R 1
C C18 0.78663(19) 1.1467(3) -0.00534(5) 0.0567(5) Uani d . 1
C C19 0.75969(19) 0.9768(3) 0.01155(5) 0.0557(4) Uani d . 1
H H19 0.7049 0.8838 -0.0028 0.067 Uiso calc R 1
C C20 0.81493(18) 0.9409(2) 0.05106(5) 0.0485(4) Uani d . 1
C C21 0.78510(19) 0.7677(2) 0.07011(5) 0.0602(5) Uani d . 1
H H21 0.7292 0.6735 0.0563 0.072 Uiso calc R 1
C C22 0.83652(19) 0.7362(2) 0.10820(5) 0.0574(4) Uani d . 1
H H22 0.8156 0.6208 0.1200 0.069 Uiso calc R 1
C C23 0.6579(2) 1.0601(3) -0.06691(5) 0.0763(6) Uani d . 1
H H23A 0.7293 0.9539 -0.0702 0.114 Uiso calc R 1
H H23B 0.6309 1.1125 -0.0925 0.114 Uiso calc R 1
H H23C 0.5585 1.0209 -0.0541 0.114 Uiso calc R 1
N N1 1.08013(14) 0.67643(18) 0.29146(4) 0.0500(3) Uani d . 1
N N2 0.99672(15) 0.50504(18) 0.28617(4) 0.0504(3) Uani d . 1
N N3 0.94767(15) 0.68509(19) 0.18819(4) 0.0511(4) Uani d . 1
O O1 1.12068(13) 0.94131(16) 0.25253(3) 0.0644(3) Uani d . 1
O O2 0.73941(14) 1.19784(17) -0.04305(3) 0.0756(4) Uani d . 1

loop_
_atom_site_aniso_label
_atom_site_aniso_U_11
_atom_site_aniso_U_22
_atom_site_aniso_U_33
_atom_site_aniso_U_12
_atom_site_aniso_U_13
_atom_site_aniso_U_23
C1 0.0455(10) 0.0437(11) 0.0478(10) 0.0030(8) 0.0030(8) 0.0019(9)
C2 0.0533(10) 0.0411(11) 0.0510(10) 0.0021(9) 0.0036(8) 0.0026(9)
C3 0.0463(10) 0.0441(12) 0.0510(11) 0.0026(8) 0.0026(8) -0.0035(9)
C4 0.0760(13) 0.0553(13) 0.0712(11) -0.0124(10) 0.0000(10) -0.0036(10)
C5 0.0828(12) 0.0468(12) 0.0615(11) 0.0012(10) 0.0010(9) 0.0107(9)
C6 0.0530(10) 0.0405(11) 0.0473(10) 0.0026(8) -0.0008(8) 0.0019(8)
C7 0.0535(11) 0.0552(12) 0.0579(11) -0.0054(9) 0.0046(9) -0.0040(9)
C8 0.0702(13) 0.0658(14) 0.0623(12) -0.0041(11) 0.0135(9) -0.0070(10)
C9 0.0892(14) 0.0583(14) 0.0561(11) -0.0014(11) -0.0004(11) -0.0080(9)
C10 0.0674(12) 0.0506(13) 0.0670(12) -0.0102(9) -0.0116(10) 0.0003(10)
C11 0.0540(11) 0.0502(12) 0.0587(11) -0.0033(9) 0.0020(8) 0.0037(9)
C12 0.0548(11) 0.0501(12) 0.0516(11) 0.0037(9) 0.0001(8) -0.0032(9)
C13 0.0500(10) 0.0464(12) 0.0494(10) 0.0044(9) 0.0004(8) 0.0009(9)
C14 0.0515(10) 0.0484(12) 0.0547(11) -0.0028(9) 0.0004(8) -0.0048(9)
C15 0.0477(10) 0.0433(11) 0.0514(10) 0.0005(8) 0.0024(8) 0.0009(9)
C16 0.0657(11) 0.0491(13) 0.0612(12) -0.0095(9) -0.0002(9) 0.0001(10)
C17 0.0773(13) 0.0488(13) 0.0622(12) -0.0066(10) 0.0002(10) 0.0100(10)
C18 0.0585(11) 0.0577(13) 0.0538(11) 0.0021(10) -0.0007(9) 0.0060(10)
C19 0.0611(11) 0.0509(13) 0.0550(11) -0.0003(9) -0.0062(9) -0.0012(9)
C20 0.0502(10) 0.0435(12) 0.0518(10) 0.0025(9) 0.0000(8) 0.0004(9)
C21 0.0742(12) 0.0450(12) 0.0612(11) -0.0080(9) -0.0124(9) -0.0001(10)
C22 0.0704(11) 0.0433(11) 0.0583(11) -0.0027(9) -0.0059(9) 0.0067(9)
C23 0.0807(13) 0.0883(16) 0.0595(12) -0.0023(11) -0.0138(10) 0.0002(11)
N1 0.0618(9) 0.0400(9) 0.0481(8) -0.0065(7) 0.0025(6) 0.0006(7)
N2 0.0617(9) 0.0374(9) 0.0522(9) -0.0026(7) 0.0013(7) 0.0043(7)
N3 0.0525(8) 0.0499(10) 0.0510(9) 0.0050(7) 0.0012(6) 0.0010(7)
O1 0.0890(9) 0.0444(8) 0.0597(7) -0.0152(7) -0.0038(6) 0.0060(6)
O2 0.0964(9) 0.0711(10) 0.0587(8) -0.0038(7) -0.0166(7) 0.0149(7)

loop_
_atom_type_symbol
_atom_type_description
_atom_type_scat_dispersion_real
_atom_type_scat_dispersion_imag
_atom_type_scat_source
C C 0.0033 0.0016 'International Tables Vol C Tables 4.2.6.8 and 6.1.1.4'
H H 0.0000 0.0000 'International Tables Vol C Tables 4.2.6.8 and 6.1.1.4'
N N 0.0061 0.0033 'International Tables Vol C Tables 4.2.6.8 and 6.1.1.4'
O O 0.0106 0.0060 'International Tables Vol C Tables 4.2.6.8 and 6.1.1.4'

loop_
_geom_angle_atom_site_label_1
_geom_angle_atom_site_label_2
_geom_angle_atom_site_label_3
_geom_angle
C3 C1 N3 121.81(15)
C3 C1 C2 108.56(14)
N3 C1 C2 129.47(15)
O1 C2 N1 123.48(15)
O1 C2 C1 131.84(15)
N1 C2 C1 104.63(14)
N2 C3 C1 110.22(14)
N2 C3 C4 121.21(14)
C1 C3 C4 128.57(15)
C3 C4 H4A 109.5
C3 C4 H4B 109.5
H4A C4 H4B 109.5
C3 C4 H4C 109.5
H4A C4 H4C 109.5
H4B C4 H4C 109.5
N2 C5 H5A 109.5
N2 C5 H5B 109.5
H5A C5 H5B 109.5
N2 C5 H5C 109.5
H5A C5 H5C 109.5
H5B C5 H5C 109.5
C11 C6 C7 120.29(15)
C11 C6 N1 118.53(14)
C7 C6 N1 121.16(15)
C8 C7 C6 119.21(16)
C8 C7 H7 120.4
C6 C7 H7 120.4
C9 C8 C7 120.83(16)
C9 C8 H8 119.6
C7 C8 H8 119.6
C8 C9 C10 119.47(16)
C8 C9 H9 120.3
C10 C9 H9 120.3
C11 C10 C9 120.68(16)
C11 C10 H10 119.7
C9 C10 H10 119.7
C10 C11 C6 119.50(15)
C10 C11 H11 120.2
C6 C11 H11 120.2
N3 C12 C13 120.94(15)
N3 C12 H12 119.5
C13 C12 H12 119.5
C14 C13 C22 118.42(14)
C14 C13 C12 120.58(15)
C22 C13 C12 121.00(15)
C13 C14 C15 121.98(15)
C13 C14 H14 119.0
C15 C14 H14 119.0
C20 C15 C14 118.89(15)
C20 C15 C16 118.07(14)
C14 C15 C16 123.03(15)
C17 C16 C15 120.95(16)
C17 C16 H16 119.5
C15 C16 H16 119.5
C16 C17 C18 120.91(16)
C16 C17 H17 119.5
C18 C17 H17 119.5
C19 C18 O2 125.49(16)
C19 C18 C17 120.24(16)
O2 C18 C17 114.27(16)
C18 C19 C20 120.13(16)
C18 C19 H19 119.9
C20 C19 H19 119.9
C15 C20 C21 118.46(15)
C15 C20 C19 119.67(15)
C21 C20 C19 121.85(16)
C22 C21 C20 121.23(16)
C22 C21 H21 119.4
C20 C21 H21 119.4
C21 C22 C13 121.01(15)
C21 C22 H22 119.5
C13 C22 H22 119.5
O2 C23 H23A 109.5
O2 C23 H23B 109.5
H23A C23 H23B 109.5
O2 C23 H23C 109.5
H23A C23 H23C 109.5
H23B C23 H23C 109.5
C2 N1 N2 109.05(12)
C2 N1 C6 123.14(14)
N2 N1 C6 120.13(12)
C3 N2 N1 107.03(12)
C3 N2 C5 123.42(13)
N1 N2 C5 117.36(12)
C12 N3 C1 121.40(14)
C18 O2 C23 117.30(13)

loop_
_geom_bond_atom_site_label_1
_geom_bond_atom_site_label_2
_geom_bond_distance
C1 C3 1.361(2)
C1 N3 1.3923(18)
C1 C2 1.434(2)
C2 O1 1.2307(17)
C2 N1 1.4045(18)
C3 N2 1.3579(18)
C3 C4 1.482(2)
C4 H4A 0.960
C4 H4B 0.960
C4 H4C 0.960
C5 N2 1.4669(18)
C5 H5A 0.960
C5 H5B 0.960
C5 H5C 0.960
C6 C11 1.379(2)
C6 C7 1.3839(18)
C6 N1 1.4186(18)
C7 C8 1.376(2)
C7 H7 0.930
C8 C9 1.371(2)
C8 H8 0.930
C9 C10 1.376(2)
C9 H9 0.930
C10 C11 1.373(2)
C10 H10 0.930
C11 H11 0.930
C12 N3 1.2811(18)
C12 C13 1.456(2)
C12 H12 0.930
C13 C14 1.371(2)
C13 C22 1.410(2)
C14 C15 1.410(2)
C14 H14 0.930
C15 C20 1.408(2)
C15 C16 1.412(2)
C16 C17 1.352(2)
C16 H16 0.930
C17 C18 1.396(2)
C17 H17 0.930
C18 C19 1.357(2)
C18 O2 1.3666(18)
C19 C20 1.417(2)
C19 H19 0.930
C20 C21 1.413(2)
C21 C22 1.358(2)
C21 H21 0.930
C22 H22 0.930
C23 O2 1.4245(19)
C23 H23A 0.960
C23 H23B 0.960
C23 H23C 0.960
N1 N2 1.4068(16)

loop_
_geom_hbond_atom_site_label_D
_geom_hbond_atom_site_label_H
_geom_hbond_atom_site_label_A
_geom_hbond_site_symmetry_A
_geom_hbond_distance_DH
_geom_hbond_distance_HA
_geom_hbond_distance_DA
_geom_hbond_angle_DHA
_geom_hbond_publ_flag
C4 H4A O1 1_545 0.96 2.45 3.371(2) 161 y
C9 H9 O2 4_686 0.93 2.60 3.346(2) 137 y

loop_
_cod_related_entry_id
_cod_related_entry_database
_cod_related_entry_code
1 ChemSpider 30655149
